data_7007229
loop_
_publ_author_name
'Farrell, David'
'Harding, Charles J.'
'McKee, Vickie'
'Nelson, Jane'

_publ_section_title
;
 Effect of methylation on the coordination of copper by small
 azacryptands; the role of geometrically constrained hydrogen bonding
 in stabilizing terminally coordinated oxygen species.
;
_journal_issue 26
_journal_name_full 'Dalton transactions (Cambridge, England : 2003)'
_journal_page_first 3204
_journal_page_last 3211
_journal_paper_doi 10.1039/b602003h
_journal_year 2006
_chemical_formula_sum 'C24 H53 Cu N12 O10'
_chemical_formula_weight 733.32
_chemical_name_systematic
;
?
;
_space_group_IT_number 14
_symmetry_cell_setting monoclinic
_symmetry_space_group_name_Hall '-P 2yn'
_symmetry_space_group_name_H-M 'P 1 21/n 1'
_atom_sites_solution_hydrogens geom
_atom_sites_solution_primary direct
_atom_sites_solution_secondary difmap
_audit_creation_method SHELXL-97
_cell_angle_alpha 90.00
_cell_angle_beta 99.2980(10)
_cell_angle_gamma 90.00
_cell_formula_units_Z 4
_cell_length_a 11.2153(7)
_cell_length_b 14.4404(8)
_cell_length_c 21.0213(12)
_cell_measurement_reflns_used 9252
_cell_measurement_temperature 150(2)
_cell_measurement_theta_max 22.93
_cell_measurement_theta_min 2.32
_cell_volume 3359.7(3)
_computing_cell_refinement 'Bruker SMART'
_computing_data_collection 'Bruker SMART'
_computing_data_reduction 'Bruker SAINT'
_computing_molecular_graphics 'Bruker SHELXTL'
_computing_publication_material 'Bruker SHELXTL'
_computing_structure_refinement 'SHELXL-97 (Sheldrick, 1997)'
_computing_structure_solution 'SHELXS-97 (Sheldrick, 1990)'
_diffrn_ambient_temperature 150(2)
_diffrn_measured_fraction_theta_full 1.000
_diffrn_measured_fraction_theta_max 1.000
_diffrn_measurement_device_type 'CCD area detector'
_diffrn_measurement_method 'phi and omega scans'
_diffrn_radiation_monochromator graphite
_diffrn_radiation_source 'normal-focus sealed tube'
_diffrn_radiation_type MoK\a
_diffrn_radiation_wavelength 0.71073
_diffrn_reflns_av_R_equivalents 0.0229
_diffrn_reflns_av_sigmaI/netI 0.0210
_diffrn_reflns_limit_h_max 13
_diffrn_reflns_limit_h_min -13
_diffrn_reflns_limit_k_max 17
_diffrn_reflns_limit_k_min -17
_diffrn_reflns_limit_l_max 24
_diffrn_reflns_limit_l_min -24
_diffrn_reflns_number 23760
_diffrn_reflns_theta_full 25.00
_diffrn_reflns_theta_max 25.00
_diffrn_reflns_theta_min 1.72
_diffrn_standards_number 0
_exptl_absorpt_coefficient_mu 0.720
_exptl_absorpt_correction_T_max 1.00000
_exptl_absorpt_correction_T_min 0.891402
_exptl_absorpt_correction_type multi-scan
_exptl_crystal_colour blue-green
_exptl_crystal_density_diffrn 1.450
_exptl_crystal_density_method 'not measured'
_exptl_crystal_description plate
_exptl_crystal_F_000 1560
_exptl_crystal_size_max 0.44
_exptl_crystal_size_mid 0.22
_exptl_crystal_size_min 0.08
_refine_diff_density_max 0.514
_refine_diff_density_min -0.479
_refine_diff_density_rms 0.063
_refine_ls_extinction_method none
_refine_ls_goodness_of_fit_ref 1.176
_refine_ls_hydrogen_treatment constr
_refine_ls_matrix_type full
_refine_ls_number_parameters 481
_refine_ls_number_reflns 5926
_refine_ls_number_restraints 9
_refine_ls_restrained_S_all 1.179
_refine_ls_R_factor_all 0.0661
_refine_ls_R_factor_gt 0.0581
_refine_ls_shift/su_max 0.000
_refine_ls_shift/su_mean 0.000
_refine_ls_structure_factor_coef Fsqd
_refine_ls_weighting_details 'calc w=1/[\s^2^(Fo^2^)+(0.0353P)^2^+7.1181P] where P=(Fo^2^+2Fc^2^)/3'
_refine_ls_weighting_scheme calc
_refine_ls_wR_factor_gt 0.1380
_refine_ls_wR_factor_ref 0.1419
_reflns_number_gt 5148
_reflns_number_total 5926
_reflns_threshold_expression >2sigma(I)
_cod_data_source_file b602003h.txt
_cod_data_source_block 2a_(dtf621b)
_cod_depositor_comments
;
The following automatic conversions were performed:
'_symmetry_cell_setting' value 'Monoclinic' changed to 'monoclinic'
according to '/home/saulius/struct/CIF-dictionaries/cif_core.dic'
dictionary named 'cif_core.dic' version 2.4.1 from 2010-06-29.

Automatic conversion script
Id: cif_fix_enum 1527 2010-12-29 10:47:43Z saulius 
;
_cod_original_sg_symbol_H-M P2(1)/n
_cod_database_code 7007229

loop_
_symmetry_equiv_pos_as_xyz
'x, y, z'
'-x+1/2, y+1/2, -z+1/2'
'-x, -y, -z'
'x-1/2, -y-1/2, z-1/2'

loop_
_atom_site_label
_atom_site_type_symbol
_atom_site_fract_x
_atom_site_fract_y
_atom_site_fract_z
_atom_site_U_iso_or_equiv
_atom_site_adp_type
_atom_site_occupancy
_atom_site_symmetry_multiplicity
_atom_site_calc_flag
_atom_site_refinement_flags
_atom_site_disorder_assembly
_atom_site_disorder_group
Cu1 Cu 0.67592(6) 0.20231(4) 0.89242(3) 0.0256(2) Uani 0.6720(17) 1 d P A 1
O1 O 0.5291(4) 0.2542(3) 0.85548(18) 0.0270(8) Uani 0.6720(17) 1 d P A 1
Cu2 Cu 0.45211(14) 0.27824(9) 0.83881(6) 0.0274(5) Uani 0.3280(17) 1 d P A 2
O2 O 0.5938(7) 0.2272(5) 0.8738(4) 0.0248(15) Uani 0.3280(17) 1 d P A 2
N1 N 0.8281(3) 0.1427(2) 0.93693(14) 0.0340(7) Uani 1 1 d . . .
C1A C 0.8337(4) 0.1520(3) 1.00780(18) 0.0432(9) Uani 1 1 d . A .
H1A1 H 0.8612 0.2152 1.0213 0.052 Uiso 1 1 calc R . .
H1A2 H 0.8933 0.1074 1.0301 0.052 Uiso 1 1 calc R . .
C2A C 0.7122(3) 0.1343(3) 1.02744(17) 0.0402(9) Uani 1 1 d . . .
H2A1 H 0.6871 0.0699 1.0159 0.048 Uiso 1 1 calc R A .
H2A2 H 0.7198 0.1403 1.0748 0.048 Uiso 1 1 calc R . .
N3A N 0.6176(3) 0.1983(2) 0.99669(15) 0.0369(7) Uani 1 1 d . A .
C3A C 0.4980(4) 0.1615(3) 1.00704(18) 0.0424(9) Uani 1 1 d . . .
H3A1 H 0.5025 0.1480 1.0535 0.051 Uiso 1 1 calc R A .
H3A2 H 0.4841 0.1020 0.9837 0.051 Uiso 1 1 calc R . .
C4A C 0.3891(4) 0.2229(3) 0.9863(2) 0.0511(11) Uani 1 1 d . A .
H4A1 H 0.3210 0.1992 1.0062 0.061 Uiso 1 1 calc R . .
H4A2 H 0.4082 0.2860 1.0033 0.061 Uiso 1 1 calc R . .
N4A N 0.3495(3) 0.2292(2) 0.91582(15) 0.0391(7) Uani 1 1 d . . .
H4A H 0.3197 0.1709 0.9028 0.047 Uiso 1 1 calc R A 2
C5A C 0.2446(3) 0.2939(3) 0.9020(2) 0.0454(10) Uani 1 1 d . A .
H5A1 H 0.2689 0.3561 0.9193 0.055 Uiso 1 1 calc R . .
H5A2 H 0.1782 0.2715 0.9238 0.055 Uiso 1 1 calc R . .
C6A C 0.2007(3) 0.3007(3) 0.8307(2) 0.0472(10) Uani 1 1 d . . .
H6A1 H 0.1754 0.2386 0.8136 0.057 Uiso 1 1 calc R A .
H6A2 H 0.1295 0.3421 0.8228 0.057 Uiso 1 1 calc R . .
C7A C 0.6327(4) 0.2892(3) 1.0256(4) 0.085(2) Uani 1 1 d . . .
H7A1 H 0.5695 0.3306 1.0041 0.127 Uiso 1 1 calc R A .
H7A2 H 0.7122 0.3138 1.0209 0.127 Uiso 1 1 calc R . .
H7A3 H 0.6265 0.2848 1.0715 0.127 Uiso 1 1 calc R . .
N2 N 0.2962(3) 0.3370(2) 0.79654(15) 0.0381(7) Uani 1 1 d . A .
C1B C 0.9282(3) 0.1941(3) 0.9147(2) 0.0429(9) Uani 1 1 d . A .
H1B1 H 0.9385 0.1718 0.8714 0.052 Uiso 1 1 calc R . .
H1B2 H 1.0044 0.1823 0.9446 0.052 Uiso 1 1 calc R . .
C2B C 0.9026(3) 0.2967(3) 0.9118(2) 0.0407(9) Uani 1 1 d . . .
H2B1 H 0.8981 0.3200 0.9557 0.049 Uiso 1 1 calc R A .
H2B2 H 0.9693 0.3296 0.8957 0.049 Uiso 1 1 calc R . .
N3B N 0.7870(2) 0.31612(19) 0.86865(14) 0.0319(6) Uani 1 1 d . A .
H3B H 0.8012 0.3048 0.8270 0.038 Uiso 1 1 calc R B 1
C3B C 0.7591(3) 0.4176(2) 0.87148(19) 0.0352(8) Uani 1 1 d . . .
H3B1 H 0.8302 0.4529 0.8625 0.042 Uiso 1 1 calc R A .
H3B2 H 0.7472 0.4329 0.9159 0.042 Uiso 1 1 calc R . .
C4B C 0.6490(3) 0.4502(2) 0.82528(18) 0.0361(8) Uani 1 1 d . A .
H4B1 H 0.6585 0.5171 0.8171 0.043 Uiso 1 1 calc R . .
H4B2 H 0.6473 0.4176 0.7837 0.043 Uiso 1 1 calc R . .
N4B N 0.5315(3) 0.4362(2) 0.84681(14) 0.0357(7) Uani 1 1 d . . .
C5B C 0.4353(3) 0.4712(3) 0.79621(18) 0.0399(9) Uani 1 1 d . A .
H5B1 H 0.4524 0.4508 0.7536 0.048 Uiso 1 1 calc R . .
H5B2 H 0.4369 0.5397 0.7968 0.048 Uiso 1 1 calc R . .
C6B C 0.3093(3) 0.4385(3) 0.8039(2) 0.0436(9) Uani 1 1 d . . .
H6B1 H 0.2929 0.4567 0.8471 0.052 Uiso 1 1 calc R A .
H6B2 H 0.2489 0.4695 0.7713 0.052 Uiso 1 1 calc R . .
C8B C 0.5264(4) 0.4895(4) 0.9064(2) 0.0672(15) Uani 1 1 d . A .
H8B1 H 0.5890 0.4670 0.9409 0.101 Uiso 1 1 calc R . .
H8B2 H 0.4468 0.4817 0.9192 0.101 Uiso 1 1 calc R . .
H8B3 H 0.5401 0.5553 0.8985 0.101 Uiso 1 1 calc R . .
C1C C 0.8326(4) 0.0437(2) 0.9180(2) 0.0407(9) Uani 1 1 d . A .
H1C1 H 0.7917 0.0052 0.9470 0.049 Uiso 1 1 calc R . .
H1C2 H 0.9178 0.0233 0.9224 0.049 Uiso 1 1 calc R . .
C2C C 0.7710(3) 0.0309(2) 0.84904(19) 0.0399(9) Uani 1 1 d . . .
H2C1 H 0.8186 0.0629 0.8199 0.048 Uiso 1 1 calc R A .
H2C2 H 0.7692 -0.0359 0.8383 0.048 Uiso 1 1 calc R . .
N3C N 0.6452(3) 0.0678(2) 0.83805(14) 0.0360(7) Uani 1 1 d . A .
C3C C 0.6035(4) 0.0697(3) 0.76688(18) 0.0420(9) Uani 1 1 d . . .
H3C1 H 0.6146 0.0070 0.7498 0.050 Uiso 1 1 calc R A .
H3C2 H 0.6573 0.1120 0.7476 0.050 Uiso 1 1 calc R . .
C4C C 0.4743(4) 0.0992(3) 0.74337(19) 0.0445(10) Uani 1 1 d . A .
H4C1 H 0.4505 0.0754 0.6989 0.053 Uiso 1 1 calc R . .
H4C2 H 0.4221 0.0682 0.7707 0.053 Uiso 1 1 calc R . .
N4C N 0.4472(3) 0.2011(2) 0.74283(14) 0.0389(7) Uani 1 1 d . . .
C5C C 0.3151(4) 0.2130(3) 0.71849(19) 0.0481(10) Uani 1 1 d . A .
H5C1 H 0.2690 0.1692 0.7414 0.058 Uiso 1 1 calc R . .
H5C2 H 0.2987 0.1975 0.6720 0.058 Uiso 1 1 calc R . .
C6C C 0.2723(4) 0.3099(3) 0.72792(19) 0.0486(10) Uani 1 1 d . . .
H6C1 H 0.3140 0.3535 0.7025 0.058 Uiso 1 1 calc R A .
H6C2 H 0.1845 0.3139 0.7118 0.058 Uiso 1 1 calc R . .
C7C C 0.5656(4) 0.0055(3) 0.86903(19) 0.0456(10) Uani 1 1 d . . .
H7C1 H 0.5927 0.0049 0.9157 0.068 Uiso 1 1 calc R A .
H7C2 H 0.5696 -0.0574 0.8520 0.068 Uiso 1 1 calc R . .
H7C3 H 0.4822 0.0280 0.8598 0.068 Uiso 1 1 calc R . .
C8C C 0.5182(4) 0.2505(3) 0.6993(2) 0.0502(10) Uani 1 1 d . A .
H8C1 H 0.6047 0.2428 0.7153 0.075 Uiso 1 1 calc R . .
H8C2 H 0.4977 0.3165 0.6982 0.075 Uiso 1 1 calc R . .
H8C3 H 0.4991 0.2246 0.6558 0.075 Uiso 1 1 calc R . .
N10 N 0.8968(3) 0.2573(2) 0.72035(17) 0.0471(8) Uani 0.75 1 d PD C 1
O11 O 0.8330(5) 0.1957(4) 0.7381(3) 0.0724(15) Uani 0.75 1 d PD C 1
O12 O 0.8982(6) 0.3345(4) 0.7475(3) 0.0612(17) Uani 0.75 1 d PD C 1
O13 O 0.9505(3) 0.2489(3) 0.67444(17) 0.0724(10) Uani 0.75 1 d PD C 1
N10' N 0.8968(3) 0.2573(2) 0.72035(17) 0.0471(8) Uani 0.25 1 d PD D 2
O11' O 0.837(2) 0.3217(16) 0.7351(13) 0.105(10) Uani 0.25 1 d PD D 2
O12' O 0.917(2) 0.1877(11) 0.7594(8) 0.095(6) Uani 0.25 1 d PD D 2
O13' O 0.9505(3) 0.2489(3) 0.67444(17) 0.0724(10) Uani 0.25 1 d PD D 2
N20 N 0.8642(3) 0.4665(2) 1.06572(17) 0.0455(8) Uani 1 1 d . . .
O21 O 0.9297(3) 0.5221(2) 1.0994(2) 0.0805(11) Uani 1 1 d . . .
O22 O 0.8965(3) 0.3828(2) 1.06788(16) 0.0650(9) Uani 1 1 d . . .
O23 O 0.7654(3) 0.4898(2) 1.03480(15) 0.0609(8) Uani 1 1 d . . .
N30 N 0.1784(3) 0.0363(2) 0.87821(15) 0.0375(7) Uani 1 1 d . . .
O31 O 0.2513(3) 0.0585(2) 0.84126(15) 0.0588(8) Uani 1 1 d . . .
O32 O 0.1909(3) 0.07155(19) 0.93357(13) 0.0492(7) Uani 1 1 d . . .
O33 O 0.0960(3) -0.0194(2) 0.86072(13) 0.0478(7) Uani 1 1 d . . .
N41 N 0.7153(15) 0.3116(9) 0.5958(7) 0.078(4) Uani 0.40 1 d PD E 1
C42 C 0.6619(5) 0.2445(5) 0.5769(3) 0.0773(16) Uani 0.40 1 d PD E 1
C43 C 0.6423(15) 0.1407(8) 0.5501(7) 0.055(4) Uani 0.40 1 d PD E 1
H43A H 0.7173 0.1055 0.5618 0.083 Uiso 0.40 1 calc PR E 1
H43B H 0.6199 0.1421 0.5031 0.083 Uiso 0.40 1 calc PR E 1
H43C H 0.5777 0.1111 0.5690 0.083 Uiso 0.40 1 calc PR E 1
N41' N 0.6431(7) 0.3213(5) 0.5736(4) 0.053(2) Uani 0.60 1 d PD F 2
C42' C 0.6619(5) 0.2445(5) 0.5769(3) 0.0773(16) Uani 0.60 1 d PD F 2
C43' C 0.6836(8) 0.1410(5) 0.5801(4) 0.042(2) Uani 0.60 1 d PD F 2
H43D H 0.6255 0.1117 0.6039 0.064 Uiso 0.60 1 calc PR F 2
H43E H 0.7659 0.1287 0.6021 0.064 Uiso 0.60 1 calc PR F 2
H43F H 0.6735 0.1157 0.5363 0.064 Uiso 0.60 1 calc PR F 2

loop_
_atom_site_aniso_label
_atom_site_aniso_U_11
_atom_site_aniso_U_22
_atom_site_aniso_U_33
_atom_site_aniso_U_23
_atom_site_aniso_U_13
_atom_site_aniso_U_12
Cu1 0.0279(5) 0.0214(3) 0.0281(3) 0.0018(2) 0.0062(3) 0.0017(3)
O1 0.010(2) 0.034(2) 0.035(2) 0.0043(16) -0.0024(16) 0.0100(17)
Cu2 0.0290(10) 0.0287(7) 0.0248(7) 0.0024(5) 0.0055(6) 0.0003(6)
O2 0.007(4) 0.034(4) 0.033(4) -0.001(3) 0.001(3) 0.008(3)
N1 0.0315(15) 0.0296(16) 0.0417(17) 0.0059(13) 0.0081(13) 0.0074(12)
C1A 0.045(2) 0.042(2) 0.040(2) 0.0072(17) -0.0038(17) 0.0106(18)
C2A 0.050(2) 0.040(2) 0.0302(19) 0.0113(16) 0.0069(16) 0.0142(18)
N3A 0.0401(17) 0.0288(15) 0.0399(17) 0.0061(13) 0.0007(13) 0.0071(13)
C3A 0.048(2) 0.049(2) 0.0326(19) 0.0087(17) 0.0145(17) 0.0001(18)
C4A 0.045(2) 0.068(3) 0.043(2) -0.004(2) 0.0157(19) 0.006(2)
N4A 0.0331(16) 0.0403(18) 0.0442(18) 0.0004(14) 0.0075(14) 0.0071(14)
C5A 0.033(2) 0.049(2) 0.058(3) 0.010(2) 0.0173(18) 0.0124(18)
C6A 0.0299(19) 0.053(2) 0.059(3) 0.007(2) 0.0083(18) 0.0030(18)
C7A 0.045(3) 0.043(3) 0.163(6) -0.021(3) 0.010(3) -0.002(2)
N2 0.0330(16) 0.0411(18) 0.0389(17) 0.0077(14) 0.0019(13) 0.0016(14)
C1B 0.0284(19) 0.039(2) 0.061(3) 0.0079(19) 0.0061(17) 0.0043(16)
C2B 0.0318(19) 0.040(2) 0.049(2) 0.0055(18) 0.0019(16) -0.0029(16)
N3B 0.0291(15) 0.0269(15) 0.0395(16) -0.0025(12) 0.0049(12) 0.0026(12)
C3B 0.0321(18) 0.0245(17) 0.050(2) -0.0042(16) 0.0092(16) -0.0019(14)
C4B 0.043(2) 0.0273(18) 0.039(2) 0.0074(15) 0.0119(16) 0.0012(15)
N4B 0.0333(16) 0.0398(17) 0.0343(16) 0.0114(13) 0.0067(13) 0.0091(13)
C5B 0.042(2) 0.035(2) 0.040(2) 0.0119(16) -0.0022(16) 0.0040(17)
C6B 0.039(2) 0.041(2) 0.047(2) 0.0111(18) -0.0024(17) 0.0089(17)
C8B 0.044(2) 0.117(5) 0.042(2) -0.013(3) 0.010(2) 0.009(3)
C1C 0.042(2) 0.0267(18) 0.057(2) 0.0070(17) 0.0169(18) 0.0121(16)
C2C 0.050(2) 0.0245(18) 0.050(2) -0.0006(16) 0.0227(18) 0.0061(16)
N3C 0.0448(18) 0.0296(16) 0.0371(17) 0.0021(13) 0.0174(14) 0.0000(13)
C3C 0.065(3) 0.0277(19) 0.037(2) -0.0040(15) 0.0187(19) -0.0006(18)
C4C 0.059(3) 0.038(2) 0.035(2) -0.0056(17) 0.0036(18) -0.0156(19)
N4C 0.0419(18) 0.0382(17) 0.0356(16) 0.0040(14) 0.0032(14) -0.0081(14)
C5C 0.047(2) 0.059(3) 0.035(2) -0.0013(19) -0.0053(17) -0.012(2)
C6C 0.037(2) 0.065(3) 0.040(2) 0.009(2) -0.0074(17) -0.001(2)
C7C 0.053(2) 0.043(2) 0.045(2) 0.0066(18) 0.0191(19) -0.0068(19)
C8C 0.060(3) 0.045(2) 0.047(2) 0.0053(19) 0.013(2) -0.007(2)
N10 0.046(2) 0.044(2) 0.054(2) 0.0006(17) 0.0154(17) -0.0028(17)
O11 0.080(4) 0.060(3) 0.082(4) 0.010(3) 0.028(3) -0.029(3)
O12 0.096(5) 0.035(2) 0.054(3) 0.003(2) 0.015(3) 0.006(3)
O13 0.070(2) 0.089(3) 0.066(2) -0.0072(19) 0.0355(18) -0.001(2)
N10' 0.046(2) 0.044(2) 0.054(2) 0.0006(17) 0.0154(17) -0.0028(17)
O11' 0.105(19) 0.13(2) 0.086(17) 0.002(14) 0.040(16) 0.061(17)
O12' 0.153(19) 0.054(10) 0.074(11) 0.025(8) 0.000(12) -0.005(12)
O13' 0.070(2) 0.089(3) 0.066(2) -0.0072(19) 0.0355(18) -0.001(2)
N20 0.050(2) 0.041(2) 0.047(2) -0.0042(16) 0.0121(17) 0.0003(17)
O21 0.072(2) 0.055(2) 0.109(3) -0.016(2) -0.002(2) -0.0147(19)
O22 0.065(2) 0.0495(19) 0.076(2) -0.0040(16) -0.0023(17) 0.0087(16)
O23 0.071(2) 0.0522(19) 0.0538(19) 0.0000(15) -0.0074(16) 0.0061(16)
N30 0.0430(18) 0.0340(17) 0.0365(17) 0.0045(14) 0.0094(14) 0.0108(15)
O31 0.0590(19) 0.065(2) 0.0586(19) -0.0102(16) 0.0282(16) -0.0157(16)
O32 0.073(2) 0.0377(15) 0.0367(15) -0.0038(12) 0.0079(14) 0.0029(14)
O33 0.0480(16) 0.0520(17) 0.0429(15) -0.0040(13) 0.0058(13) -0.0111(14)
N41 0.123(13) 0.039(7) 0.082(10) -0.016(6) 0.043(9) -0.022(8)
C42 0.067(3) 0.106(5) 0.065(3) 0.008(3) 0.028(3) 0.002(4)
C43 0.058(11) 0.044(7) 0.068(10) 0.011(7) 0.024(8) 0.008(6)
N41' 0.071(5) 0.018(3) 0.076(6) 0.017(3) 0.034(4) 0.010(3)
C42' 0.067(3) 0.106(5) 0.065(3) 0.008(3) 0.028(3) 0.002(4)
C43' 0.044(5) 0.033(4) 0.054(6) 0.021(4) 0.020(4) 0.019(3)

loop_
_atom_type_symbol
_atom_type_description
_atom_type_scat_dispersion_real
_atom_type_scat_dispersion_imag
_atom_type_scat_source
C C 0.0033 0.0016 'International Tables Vol C Tables 4.2.6.8 and 6.1.1.4'
H H 0.0000 0.0000 'International Tables Vol C Tables 4.2.6.8 and 6.1.1.4'
N N 0.0061 0.0033 'International Tables Vol C Tables 4.2.6.8 and 6.1.1.4'
O O 0.0106 0.0060 'International Tables Vol C Tables 4.2.6.8 and 6.1.1.4'
Cu Cu 0.3201 1.2651 'International Tables Vol C Tables 4.2.6.8 and 6.1.1.4'

loop_
_geom_angle_atom_site_label_1
_geom_angle_atom_site_label_2
_geom_angle_atom_site_label_3
_geom_angle
_geom_angle_site_symmetry_1
_geom_angle_site_symmetry_3
_geom_angle_publ_flag
O1 Cu1 N1 176.02(14) . . ?
O1 Cu1 N3B 95.81(13) . . ?
N1 Cu1 N3B 87.46(12) . . ?
O1 Cu1 N3C 94.77(14) . . ?
N1 Cu1 N3C 85.13(12) . . ?
N3B Cu1 N3C 125.67(11) . . ?
O1 Cu1 N3A 92.14(13) . . ?
N1 Cu1 N3A 84.27(11) . . ?
N3B Cu1 N3A 118.86(11) . . ?
N3C Cu1 N3A 113.77(10) . . ?
O2 Cu2 N2 177.8(2) . . ?
O2 Cu2 N4A 95.6(2) . . ?
N2 Cu2 N4A 86.64(13) . . ?
O2 Cu2 N4C 93.1(2) . . ?
N2 Cu2 N4C 85.46(13) . . ?
N4A Cu2 N4C 122.53(13) . . ?
O2 Cu2 N4B 93.8(2) . . ?
N2 Cu2 N4B 85.31(12) . . ?
N4A Cu2 N4B 117.89(12) . . ?
N4C Cu2 N4B 117.99(11) . . ?
C1B N1 C1C 109.7(3) . . ?
C1B N1 C1A 111.1(3) . . ?
C1C N1 C1A 110.9(3) . . ?
C1B N1 Cu1 105.6(2) . . ?
C1C N1 Cu1 110.6(2) . . ?
C1A N1 Cu1 108.9(2) . . ?
C1B N1 N2 108.13(19) . . ?
C1C N1 N2 110.2(2) . . ?
C1A N1 N2 106.79(19) . . ?
Cu1 N1 N2 2.74(7) . . ?
N1 C1A C2A 111.4(3) . . ?
N3A C2A C1A 113.0(3) . . ?
C7A N3A C2A 111.0(3) . . ?
C7A N3A C3A 108.0(3) . . ?
C2A N3A C3A 108.2(3) . . ?
C7A N3A Cu1 109.5(3) . . ?
C2A N3A Cu1 97.6(2) . . ?
C3A N3A Cu1 121.9(2) . . ?
N3A C3A C4A 116.9(3) . . ?
N4A C4A C3A 115.0(3) . . ?
C4A N4A C5A 109.4(3) . . ?
C4A N4A Cu2 129.4(3) . . ?
C5A N4A Cu2 98.2(2) . . ?
N4A C5A C6A 110.8(3) . . ?
N2 C6A C5A 111.2(3) . . ?
C6C N2 C6A 110.5(3) . . ?
C6C N2 C6B 111.4(3) . . ?
C6A N2 C6B 111.6(3) . . ?
C6C N2 Cu2 109.1(2) . . ?
C6A N2 Cu2 106.3(2) . . ?
C6B N2 Cu2 107.8(2) . . ?
C6C N2 N1 108.8(2) . . ?
C6A N2 N1 107.2(2) . . ?
C6B N2 N1 107.3(2) . . ?
Cu2 N2 N1 0.86(8) . . ?
N1 C1B C2B 110.8(3) . . ?
N3B C2B C1B 110.6(3) . . ?
C2B N3B C3B 109.1(3) . . ?
C2B N3B Cu1 101.2(2) . . ?
C3B N3B Cu1 126.8(2) . . ?
N3B C3B C4B 115.5(3) . . ?
N4B C4B C3B 115.8(3) . . ?
C4B N4B C5B 108.5(3) . . ?
C4B N4B C8B 110.3(3) . . ?
C5B N4B C8B 107.9(3) . . ?
C4B N4B Cu2 116.2(2) . . ?
C5B N4B Cu2 93.1(2) . . ?
C8B N4B Cu2 118.7(3) . . ?
N4B C5B C6B 113.5(3) . . ?
N2 C6B C5B 112.0(3) . . ?
N1 C1C C2C 110.1(3) . . ?
N3C C2C C1C 112.2(3) . . ?
C7C N3C C2C 109.6(3) . . ?
C7C N3C C3C 109.7(3) . . ?
C2C N3C C3C 107.3(3) . . ?
C7C N3C Cu1 110.6(2) . . ?
C2C N3C Cu1 99.6(2) . . ?
C3C N3C Cu1 119.3(2) . . ?
N3C C3C C4C 117.4(3) . . ?
N4C C4C C3C 117.3(3) . . ?
C8C N4C C5C 109.5(3) . . ?
C8C N4C C4C 110.2(3) . . ?
C5C N4C C4C 107.6(3) . . ?
C8C N4C Cu2 111.6(2) . . ?
C5C N4C Cu2 97.3(2) . . ?
C4C N4C Cu2 119.5(2) . . ?
N4C C5C C6C 112.4(3) . . ?
N2 C6C C5C 111.3(3) . . ?
O13 N10 O11 123.4(4) . . ?
O13 N10 O12 118.4(5) . . ?
O11 N10 O12 117.9(5) . . ?
O21 N20 O23 121.6(4) . . ?
O21 N20 O22 117.6(4) . . ?
O23 N20 O22 120.5(4) . . ?
O33 N30 O32 120.4(3) . . ?
O33 N30 O31 120.8(3) . . ?
O32 N30 O31 118.8(3) . . ?
N41 C42 C43 157.4(12) . . ?

loop_
_geom_bond_atom_site_label_1
_geom_bond_atom_site_label_2
_geom_bond_distance
_geom_bond_site_symmetry_2
_geom_bond_publ_flag
Cu1 O1 1.861(5) . ?
Cu1 N1 2.004(3) . ?
Cu1 N3B 2.169(3) . ?
Cu1 N3C 2.252(3) . ?
Cu1 N3A 2.387(3) . ?
Cu2 O2 1.798(9) . ?
Cu2 N2 2.016(3) . ?
Cu2 N4A 2.247(3) . ?
Cu2 N4C 2.297(3) . ?
Cu2 N4B 2.444(3) . ?
N1 C1B 1.483(5) . ?
N1 C1C 1.487(5) . ?
N1 C1A 1.487(5) . ?
N1 N2 6.818(4) . ?
C1A C2A 1.509(5) . ?
C2A N3A 1.475(4) . ?
N3A C7A 1.445(6) . ?
N3A C3A 1.491(5) . ?
C3A C4A 1.514(6) . ?
C4A N4A 1.479(5) . ?
N4A C5A 1.494(5) . ?
C5A C6A 1.504(6) . ?
C6A N2 1.478(5) . ?
N2 C6C 1.477(5) . ?
N2 C6B 1.480(5) . ?
C1B C2B 1.509(5) . ?
C2B N3B 1.484(4) . ?
N3B C3B 1.501(4) . ?
C3B C4B 1.518(5) . ?
C4B N4B 1.475(4) . ?
N4B C5B 1.477(4) . ?
N4B C8B 1.480(5) . ?
C5B C6B 1.523(5) . ?
C1C C2C 1.514(6) . ?
C2C N3C 1.491(5) . ?
N3C C7C 1.489(5) . ?
N3C C3C 1.494(5) . ?
C3C C4C 1.514(6) . ?
C4C N4C 1.503(5) . ?
N4C C8C 1.487(5) . ?
N4C C5C 1.497(5) . ?
C5C C6C 1.503(6) . ?
N10 O13 1.224(4) . ?
N10 O11 1.236(6) . ?
N10 O12 1.252(7) . ?
N20 O21 1.232(5) . ?
N20 O23 1.237(4) . ?
N20 O22 1.261(4) . ?
N30 O33 1.236(4) . ?
N30 O32 1.257(4) . ?
N30 O31 1.257(4) . ?
N41 C42 1.174(11) . ?
C42 C43 1.605(13) . ?

loop_
_geom_hbond_atom_site_label_D
_geom_hbond_atom_site_label_H
_geom_hbond_atom_site_label_A
_geom_hbond_distance_DH
_geom_hbond_distance_HA
_geom_hbond_distance_DA
_geom_hbond_angle_DHA
_geom_hbond_site_symmetry_A
N4A H4A O31 0.93 2.14 3.031(5) 160.2 .
N4A H4A O32 0.93 2.21 2.950(4) 136.3 .
N3B H3B O12 0.93 2.18 3.023(8) 150.6 .
